data_2205901
loop_
_publ_author_name
'Chen, Wei'
'Hou, Bao-Hong'
'Zhou, Li-Na'
'Wang, Jing-Kang'
'Li, Hong'

_publ_section_title
;
 1,4-Bis(phenylsulfanyl)butane
;
_journal_issue 6
_journal_name_full 'Acta Crystallographica Section E'
_journal_page_first o1890
_journal_page_last o1891
_journal_paper_doi 10.1107/S1600536805016120
_journal_volume 61
_journal_year 2005
_chemical_formula_iupac 'C16 H18 S2'
_chemical_formula_moiety 'C16 H18 S2'
_chemical_formula_sum 'C16 H18 S2'
_chemical_formula_weight 274.42
_chemical_name_systematic
;
1,4-Bis(phenylsulfanyl)butane
;
_space_group_IT_number 2
_symmetry_cell_setting triclinic
_symmetry_space_group_name_Hall '-P 1'
_symmetry_space_group_name_H-M 'P -1'
_atom_sites_solution_hydrogens geom
_atom_sites_solution_primary direct
_atom_sites_solution_secondary difmap
_audit_creation_method SHELXL97
_cell_angle_alpha 93.02(3)
_cell_angle_beta 96.00(3)
_cell_angle_gamma 90.52(3)
_cell_formula_units_Z 2
_cell_length_a 5.6753(11)
_cell_length_b 7.7950(16)
_cell_length_c 16.368(3)
_cell_measurement_reflns_used 7153
_cell_measurement_temperature 293(2)
_cell_measurement_theta_max 27.48
_cell_measurement_theta_min 3.53
_cell_volume 719.1(2)
_computing_cell_refinement RAPID-AUTO
_computing_data_collection 'RAPID-AUTO (Rigaku, 2004)'
_computing_data_reduction 'CrystalStructure (Rigaku/MSC, 2004)'
_computing_molecular_graphics 'ORTEPII (Johnson, 1976)'
_computing_publication_material SHELXL97
_computing_structure_refinement 'SHELXL97 (Sheldrick, 1997)'
_computing_structure_solution 'SHELXS97 (Sheldrick, 1997)'
_diffrn_ambient_temperature 293(2)
_diffrn_measured_fraction_theta_full 0.992
_diffrn_measured_fraction_theta_max 0.992
_diffrn_measurement_device_type 'Rigaku R-AXIS RAPID imaging-plate'
_diffrn_measurement_method \w
_diffrn_radiation_monochromator graphite
_diffrn_radiation_source 'rotating anode'
_diffrn_radiation_type MoK\a
_diffrn_radiation_wavelength 0.71073
_diffrn_reflns_av_R_equivalents 0.0437
_diffrn_reflns_av_sigmaI/netI 0.0616
_diffrn_reflns_limit_h_max 6
_diffrn_reflns_limit_h_min -7
_diffrn_reflns_limit_k_max 10
_diffrn_reflns_limit_k_min -10
_diffrn_reflns_limit_l_max 21
_diffrn_reflns_limit_l_min -21
_diffrn_reflns_number 7153
_diffrn_reflns_theta_full 27.48
_diffrn_reflns_theta_max 27.48
_diffrn_reflns_theta_min 3.53
_diffrn_standards_decay_% 0
_diffrn_standards_interval_count 150
_diffrn_standards_number 3
_exptl_absorpt_coefficient_mu 0.350
_exptl_absorpt_correction_T_max 0.9618
_exptl_absorpt_correction_T_min 0.7050
_exptl_absorpt_correction_type multi-scan
_exptl_absorpt_process_details '(ABSCOR; Higashi, 1995)'
_exptl_crystal_colour colourless
_exptl_crystal_density_diffrn 1.267
_exptl_crystal_density_method 'not measured'
_exptl_crystal_description plate
_exptl_crystal_F_000 292
_exptl_crystal_size_max 0.70
_exptl_crystal_size_mid 0.38
_exptl_crystal_size_min 0.11
_refine_diff_density_max 0.387
_refine_diff_density_min -0.415
_refine_ls_extinction_method none
_refine_ls_goodness_of_fit_ref 0.959
_refine_ls_hydrogen_treatment constr
_refine_ls_matrix_type full
_refine_ls_number_parameters 163
_refine_ls_number_reflns 3276
_refine_ls_number_restraints 0
_refine_ls_restrained_S_all 0.959
_refine_ls_R_factor_all 0.0929
_refine_ls_R_factor_gt 0.0595
_refine_ls_shift/su_max 0.001
_refine_ls_shift/su_mean 0.000
_refine_ls_structure_factor_coef Fsqd
_refine_ls_weighting_details 'calc w = 1/[\s^2^(Fo^2^)+(0.1237P)^2^] where P = (Fo^2^+2Fc^2^)/3'
_refine_ls_weighting_scheme calc
_refine_ls_wR_factor_gt 0.1661
_refine_ls_wR_factor_ref 0.2008
_reflns_number_gt 1978
_reflns_number_total 3276
_reflns_threshold_expression I>2\s(I)
_cod_data_source_file ci6585.cif
_cod_data_source_block I
_cod_depositor_comments
;
The following automatic conversions were performed:
'_symmetry_cell_setting' value 'Triclinic' changed to 'triclinic'
according to '/home/saulius/struct/CIF-dictionaries/cif_core.dic'
dictionary named 'cif_core.dic' version 2.4.1 from 2010-06-29.

Automatic conversion script
Id: cif_fix_enum 1527 2010-12-29 10:47:43Z saulius 

The following automatic conversions were performed:

'_symmetry_cell_setting' value 'Triclinic' changed to 'triclinic'
according to /home/saulius/struct/CIF-dictionaries/cif_core.dic
dictionary named 'cif_core.dic' version 2.4.1 from 2010-06-29.

Automatic conversion script
Id: cif_fix_values 1715 2011-07-08 13:25:40Z adriana 
;
_cod_database_code 2205901
_cod_database_fobs_code 2205901

loop_
_symmetry_equiv_pos_as_xyz
'x, y, z'
'-x, -y, -z'

loop_
_atom_site_label
_atom_site_fract_x
_atom_site_fract_y
_atom_site_fract_z
_atom_site_U_iso_or_equiv
_atom_site_adp_type
_atom_site_calc_flag
_atom_site_refinement_flags
_atom_site_occupancy
_atom_site_type_symbol
S1 0.44991(13) 0.95698(11) 0.15028(4) 0.0605(3) Uani d . 1 S
C1 0.1260(5) 1.0058(4) 0.02065(16) 0.0559(7) Uani d . 1 C
H1A 0.1783 1.1251 0.0255 0.067 Uiso calc R 1 H
H1B 0.2292 0.9428 -0.0135 0.067 Uiso calc R 1 H
C2 0.1475(5) 0.9339(4) 0.10574(16) 0.0537(7) Uani d . 1 C
H2A 0.1004 0.8135 0.1015 0.064 Uiso calc R 1 H
H2B 0.0442 0.9955 0.1403 0.064 Uiso calc R 1 H
C3 0.4443(5) 0.8948(3) 0.25224(15) 0.0456(6) Uani d . 1 C
C4 0.6332(5) 0.9480(4) 0.30867(18) 0.0570(7) Uani d . 1 C
H4 0.7551 1.0141 0.2921 0.068 Uiso calc R 1 H
C5 0.6411(6) 0.9034(4) 0.38916(19) 0.0635(8) Uani d . 1 C
H5 0.7698 0.9383 0.4264 0.076 Uiso calc R 1 H
C6 0.4605(6) 0.8074(4) 0.41526(17) 0.0603(8) Uani d . 1 C
H6 0.4651 0.7791 0.4699 0.072 Uiso calc R 1 H
C7 0.2739(6) 0.7546(4) 0.35915(17) 0.0612(8) Uani d . 1 C
H7 0.1527 0.6884 0.3761 0.073 Uiso calc R 1 H
C8 0.2623(5) 0.7975(4) 0.27819(16) 0.0547(7) Uani d . 1 C
H8 0.1335 0.7617 0.2412 0.066 Uiso calc R 1 H
S2 0.06030(14) 0.58579(12) 0.85458(4) 0.0642(3) Uani d . 1 S
C9 0.3779(6) 0.5221(4) 0.98196(16) 0.0622(8) Uani d . 1 C
H9A 0.3325 0.6303 1.0074 0.075 Uiso calc R 1 H
H9B 0.2668 0.4343 0.9944 0.075 Uiso calc R 1 H
C10 0.3618(6) 0.5369(4) 0.88910(16) 0.0582(7) Uani d . 1 C
H10A 0.4067 0.4297 0.8626 0.070 Uiso calc R 1 H
H10B 0.4674 0.6274 0.8757 0.070 Uiso calc R 1 H
C11 0.0604(5) 0.6206(3) 0.74925(15) 0.0451(6) Uani d . 1 C
C12 -0.1296(5) 0.7112(4) 0.71354(17) 0.0540(7) Uani d . 1 C
H12 -0.2448 0.7526 0.7456 0.065 Uiso calc R 1 H
C13 -0.1483(5) 0.7401(4) 0.63094(18) 0.0616(8) Uani d . 1 C
H13 -0.2773 0.7996 0.6074 0.074 Uiso calc R 1 H
C14 0.0220(6) 0.6819(4) 0.58279(17) 0.0597(8) Uani d . 1 C
H14 0.0097 0.7034 0.5272 0.072 Uiso calc R 1 H
C15 0.2108(5) 0.5915(4) 0.61759(17) 0.0568(7) Uani d . 1 C
H15 0.3252 0.5508 0.5850 0.068 Uiso calc R 1 H
C16 0.2324(5) 0.5606(4) 0.70062(17) 0.0524(7) Uani d . 1 C
H16 0.3611 0.5002 0.7237 0.063 Uiso calc R 1 H

loop_
_atom_site_aniso_label
_atom_site_aniso_U_11
_atom_site_aniso_U_22
_atom_site_aniso_U_33
_atom_site_aniso_U_12
_atom_site_aniso_U_13
_atom_site_aniso_U_23
S1 0.0577(5) 0.0774(6) 0.0489(4) -0.0007(4) 0.0127(3) 0.0132(3)
C1 0.0657(18) 0.0604(18) 0.0430(14) -0.0005(14) 0.0092(13) 0.0075(12)
C2 0.0609(16) 0.0588(17) 0.0417(13) -0.0001(13) 0.0040(12) 0.0084(11)
C3 0.0464(14) 0.0464(14) 0.0443(13) 0.0047(11) 0.0047(11) 0.0036(10)
C4 0.0511(15) 0.0546(17) 0.0660(17) -0.0012(12) 0.0089(14) 0.0053(13)
C5 0.0577(17) 0.069(2) 0.0604(17) 0.0009(15) -0.0116(15) 0.0033(14)
C6 0.0675(19) 0.0677(19) 0.0450(14) 0.0045(15) -0.0017(14) 0.0110(13)
C7 0.0672(19) 0.0623(18) 0.0554(16) -0.0081(14) 0.0088(15) 0.0116(13)
C8 0.0561(16) 0.0587(17) 0.0477(14) -0.0088(13) -0.0030(13) 0.0057(12)
S2 0.0614(5) 0.0880(6) 0.0447(4) 0.0063(4) 0.0092(4) 0.0102(3)
C9 0.0701(19) 0.072(2) 0.0447(15) 0.0104(16) 0.0038(14) 0.0094(13)
C10 0.0675(18) 0.0624(18) 0.0447(14) 0.0117(14) 0.0023(13) 0.0079(12)
C11 0.0488(14) 0.0457(14) 0.0406(12) -0.0016(11) 0.0029(11) 0.0036(10)
C12 0.0499(15) 0.0518(16) 0.0593(16) 0.0071(12) 0.0041(13) -0.0026(12)
C13 0.0596(17) 0.0619(18) 0.0605(17) 0.0057(14) -0.0091(15) 0.0069(14)
C14 0.0728(19) 0.0626(18) 0.0430(14) -0.0020(15) 0.0004(14) 0.0081(12)
C15 0.0596(16) 0.0603(18) 0.0519(15) 0.0019(13) 0.0135(13) 0.0000(12)
C16 0.0493(14) 0.0556(17) 0.0530(15) 0.0073(12) 0.0070(12) 0.0058(12)

loop_
_atom_type_symbol
_atom_type_description
_atom_type_scat_dispersion_real
_atom_type_scat_dispersion_imag
_atom_type_scat_source
C C 0.0033 0.0016 'International Tables Vol C Tables 4.2.6.8 and 6.1.1.4'
H H 0.0000 0.0000 'International Tables Vol C Tables 4.2.6.8 and 6.1.1.4'
S S 0.1246 0.1234 'International Tables Vol C Tables 4.2.6.8 and 6.1.1.4'

loop_
_geom_angle_atom_site_label_1
_geom_angle_atom_site_label_2
_geom_angle_atom_site_label_3
_geom_angle_site_symmetry_1
_geom_angle
_geom_angle_publ_flag
C3 S1 C2 . 104.38(13) yes
C1 C1 C2 2_575 112.1(3) ?
C1 C1 H1A 2_575 109.2 ?
C2 C1 H1A . 109.2 ?
C1 C1 H1B 2_575 109.2 ?
C2 C1 H1B . 109.2 ?
H1A C1 H1B . 107.9 ?
C1 C2 S1 . 108.8(2) ?
C1 C2 H2A . 109.9 ?
S1 C2 H2A . 109.9 ?
C1 C2 H2B . 109.9 ?
S1 C2 H2B . 109.9 ?
H2A C2 H2B . 108.3 ?
C4 C3 C8 . 119.2(2) ?
C4 C3 S1 . 117.1(2) ?
C8 C3 S1 . 123.74(19) ?
C5 C4 C3 . 120.2(3) ?
C5 C4 H4 . 119.9 ?
C3 C4 H4 . 119.9 ?
C4 C5 C6 . 120.8(3) ?
C4 C5 H5 . 119.6 ?
C6 C5 H5 . 119.6 ?
C7 C6 C5 . 118.8(3) ?
C7 C6 H6 . 120.6 ?
C5 C6 H6 . 120.6 ?
C6 C7 C8 . 121.4(3) ?
C6 C7 H7 . 119.3 ?
C8 C7 H7 . 119.3 ?
C7 C8 C3 . 119.6(3) ?
C7 C8 H8 . 120.2 ?
C3 C8 H8 . 120.2 ?
C11 S2 C10 . 104.95(14) yes
C9 C9 C10 2_667 112.4(3) ?
C9 C9 H9A 2_667 109.1 ?
C10 C9 H9A . 109.1 ?
C9 C9 H9B 2_667 109.1 ?
C10 C9 H9B . 109.1 ?
H9A C9 H9B . 107.9 ?
C9 C10 S2 . 107.4(2) ?
C9 C10 H10A . 110.2 ?
S2 C10 H10A . 110.2 ?
C9 C10 H10B . 110.2 ?
S2 C10 H10B . 110.2 ?
H10A C10 H10B . 108.5 ?
C12 C11 C16 . 119.2(2) ?
C12 C11 S2 . 116.2(2) ?
C16 C11 S2 . 124.6(2) ?
C13 C12 C11 . 120.3(3) ?
C13 C12 H12 . 119.8 ?
C11 C12 H12 . 119.8 ?
C14 C13 C12 . 120.6(3) ?
C14 C13 H13 . 119.7 ?
C12 C13 H13 . 119.7 ?
C13 C14 C15 . 119.5(3) ?
C13 C14 H14 . 120.3 ?
C15 C14 H14 . 120.3 ?
C14 C15 C16 . 120.8(3) ?
C14 C15 H15 . 119.6 ?
C16 C15 H15 . 119.6 ?
C15 C16 C11 . 119.6(2) ?
C15 C16 H16 . 120.2 ?
C11 C16 H16 . 120.2 ?

loop_
_geom_bond_atom_site_label_1
_geom_bond_atom_site_label_2
_geom_bond_site_symmetry_2
_geom_bond_distance
_geom_bond_publ_flag
S1 C3 . 1.766(3) yes
S1 C2 . 1.797(3) yes
C1 C1 2_575 1.516(6) ?
C1 C2 . 1.522(4) ?
C1 H1A . 0.97 ?
C1 H1B . 0.97 ?
C2 H2A . 0.97 ?
C2 H2B . 0.97 ?
C3 C4 . 1.385(4) ?
C3 C8 . 1.391(4) ?
C4 C5 . 1.377(4) ?
C4 H4 . 0.93 ?
C5 C6 . 1.380(5) ?
C5 H5 . 0.93 ?
C6 C7 . 1.372(4) ?
C6 H6 . 0.93 ?
C7 C8 . 1.379(4) ?
C7 H7 . 0.93 ?
C8 H8 . 0.93 ?
S2 C11 . 1.759(3) yes
S2 C10 . 1.795(3) yes
C9 C9 2_667 1.500(6) ?
C9 C10 . 1.524(4) ?
C9 H9A . 0.97 ?
C9 H9B . 0.97 ?
C10 H10A . 0.97 ?
C10 H10B . 0.97 ?
C11 C12 . 1.389(4) ?
C11 C16 . 1.392(4) ?
C12 C13 . 1.376(4) ?
C12 H12 . 0.93 ?
C13 C14 . 1.375(5) ?
C13 H13 . 0.93 ?
C14 C15 . 1.378(4) ?
C14 H14 . 0.93 ?
C15 C16 . 1.386(4) ?
C15 H15 . 0.93 ?
C16 H16 . 0.93 ?

loop_
_geom_torsion_atom_site_label_1
_geom_torsion_atom_site_label_2
_geom_torsion_atom_site_label_3
_geom_torsion_atom_site_label_4
_geom_torsion_site_symmetry_1
_geom_torsion
C1 C1 C2 S1 2_575 -178.9(3)
C3 S1 C2 C1 . 172.9(2)
C2 S1 C3 C4 . -160.7(2)
C2 S1 C3 C8 . 19.0(3)
C8 C3 C4 C5 . 0.7(4)
S1 C3 C4 C5 . -179.6(2)
C3 C4 C5 C6 . -0.9(5)
C4 C5 C6 C7 . 1.1(5)
C5 C6 C7 C8 . -1.0(5)
C6 C7 C8 C3 . 0.8(5)
C4 C3 C8 C7 . -0.6(4)
S1 C3 C8 C7 . 179.7(2)
C9 C9 C10 S2 2_667 178.9(3)
C11 S2 C10 C9 . 174.7(2)
C10 S2 C11 C12 . -160.6(2)
C10 S2 C11 C16 . 20.9(3)
C16 C11 C12 C13 . 0.5(4)
S2 C11 C12 C13 . -178.1(2)
C11 C12 C13 C14 . -0.9(4)
C12 C13 C14 C15 . 1.0(5)
C13 C14 C15 C16 . -0.8(5)
C14 C15 C16 C11 . 0.5(4)
C12 C11 C16 C15 . -0.3(4)
S2 C11 C16 C15 . 178.1(2)
